data_4302019
loop_
_publ_author_name
'Chelladurai Ganesamoorthy'
'Maravanji S. Balakrishna'
'Joel T. Mague'

_publ_section_title
;
Group 11 Metal Chemistry of a Tetradentate Ligand,
Phenylene-1,4-diaminotetra(phosphonite), p-C6H4[N{P(OC6H4OMe-o)2}2]2
;
_journal_name_full 'Inorganic Chemistry'
_journal_page_first 3768
_journal_page_last 3782
_journal_paper_doi 10.1021/ic900085e
_journal_volume 48
_journal_year 2009
_chemical_formula_moiety 'C94 H108 Cu4 I4 N18 O16 P4, 2(C2 H3 N)'
_chemical_formula_sum 'C98 H114 Cu4 I4 N20 O16 P4'
_chemical_formula_weight 2713.73
_chemical_name_systematic
; 
 ? 
;
_space_group_IT_number 14
_symmetry_cell_setting monoclinic
_symmetry_space_group_name_Hall '-P 2ybc'
_symmetry_space_group_name_H-M 'P 1 21/c 1'
_atom_sites_solution_hydrogens geom
_atom_sites_solution_primary direct
_atom_sites_solution_secondary difmap
_audit_creation_method SHELXL-97
_cell_angle_alpha 90.00
_cell_angle_beta 112.337(1)
_cell_angle_gamma 90.00
_cell_formula_units_Z 4
_cell_length_a 33.029(2)
_cell_length_b 10.4259(6)
_cell_length_c 36.587(2)
_cell_measurement_reflns_used 9969
_cell_measurement_temperature 100(2)
_cell_measurement_theta_max 27.50
_cell_measurement_theta_min 2.31
_cell_volume 11653.6(12)
_computing_cell_refinement 'Bruker APEX2 (Bruker-AXS, 2006)'
_computing_data_collection 'Bruker APEX2 (Bruker-AXS, 2006)'
_computing_data_reduction 'Bruker SAINT+ (Bruker-AXS, 2006a)'
_computing_molecular_graphics 'Bruker APEX2 (Bruker-AXS, 2006)'
_computing_publication_material 'Bruker APEX2 (Bruker-AXS, 2006)'
_computing_structure_refinement 'SHELXL-97 (Sheldrick, 1997)'
_computing_structure_solution 'SHELXS-97 (Sheldrick, 1997)'
_diffrn_ambient_temperature 100(2)
_diffrn_measured_fraction_theta_full 0.998
_diffrn_measured_fraction_theta_max 0.998
_diffrn_measurement_device_type 'Bruker-AXS Smart APEX I CCD area detector'
_diffrn_measurement_method 'phi and omega scans'
_diffrn_radiation_monochromator graphite
_diffrn_radiation_source 'fine-focus sealed tube'
_diffrn_radiation_type MoK\a
_diffrn_radiation_wavelength 0.71073
_diffrn_reflns_av_R_equivalents 0.0802
_diffrn_reflns_av_sigmaI/netI 0.0559
_diffrn_reflns_limit_h_max 42
_diffrn_reflns_limit_h_min -42
_diffrn_reflns_limit_k_max 13
_diffrn_reflns_limit_k_min -13
_diffrn_reflns_limit_l_max 47
_diffrn_reflns_limit_l_min -47
_diffrn_reflns_number 190140
_diffrn_reflns_theta_full 27.54
_diffrn_reflns_theta_max 27.54
_diffrn_reflns_theta_min 2.06
_exptl_absorpt_coefficient_mu 1.901
_exptl_absorpt_correction_T_max 0.9126
_exptl_absorpt_correction_T_min 0.7769
_exptl_absorpt_correction_type multi-scan
_exptl_absorpt_process_details 'SADABS (Sheldrick, 2007)'
_exptl_crystal_colour colourless
_exptl_crystal_density_diffrn 1.547
_exptl_crystal_density_method 'not measured'
_exptl_crystal_description Plate
_exptl_crystal_F_000 5432
_exptl_crystal_size_max 0.23
_exptl_crystal_size_mid 0.19
_exptl_crystal_size_min 0.05
_refine_diff_density_max 2.028
_refine_diff_density_min -1.830
_refine_diff_density_rms 0.141
_refine_ls_extinction_method none
_refine_ls_goodness_of_fit_ref 1.071
_refine_ls_hydrogen_treatment constr
_refine_ls_matrix_type full
_refine_ls_number_parameters 1325
_refine_ls_number_reflns 26841
_refine_ls_number_restraints 48
_refine_ls_restrained_S_all 1.078
_refine_ls_R_factor_all 0.0975
_refine_ls_R_factor_gt 0.0675
_refine_ls_shift/su_max 0.007
_refine_ls_shift/su_mean 0.000
_refine_ls_structure_factor_coef Fsqd
_refine_ls_weighting_details 'calc w=1/[\s^2^(Fo^2^)+(0.0479P)^2^+84.6500P] where P=(Fo^2^+2Fc^2^)/3'
_refine_ls_weighting_scheme calc
_refine_ls_wR_factor_gt 0.1409
_refine_ls_wR_factor_ref 0.1538
_reflns_number_gt 19761
_reflns_number_total 26841
_reflns_threshold_expression >2\s(I)
_cod_data_source_file ic900085e_si_001_01.cif
_cod_data_source_block msb367_0m
_cod_depositor_comments
;
The following automatic conversions were performed:
'_symmetry_cell_setting' value 'Monoclinic' changed to 'monoclinic'
according to '/home/saulius/struct/CIF-dictionaries/cif_core.dic'
dictionary named 'cif_core.dic' version 2.4.1 from 2010-06-29.

Automatic conversion script
Id: cif_fix_enum 1527 2010-12-29 10:47:43Z saulius 
;
_cod_original_sg_symbol_H-M 'P 21/c'
_cod_database_code 4302019

loop_
_symmetry_equiv_pos_as_xyz
'x, y, z'
'-x, y+1/2, -z+1/2'
'-x, -y, -z'
'x, -y-1/2, z-1/2'

loop_
_atom_site_label
_atom_site_type_symbol
_atom_site_fract_x
_atom_site_fract_y
_atom_site_fract_z
_atom_site_U_iso_or_equiv
_atom_site_adp_type
_atom_site_occupancy
_atom_site_symmetry_multiplicity
_atom_site_calc_flag
_atom_site_refinement_flags
_atom_site_disorder_assembly
_atom_site_disorder_group
I1 I 0.447348(14) 0.45750(4) 0.290287(13) 0.02462(10) Uani 1 1 d . . .
I2 I 0.472485(14) 0.07550(4) 0.277213(14) 0.02913(11) Uani 1 1 d . . .
I3 I 0.058160(15) -0.30155(4) 0.214658(14) 0.03080(11) Uani 1 1 d . . .
I4 I 0.026031(14) 0.08417(4) 0.219942(15) 0.02950(11) Uani 1 1 d . . .
Cu1 Cu 0.41788(2) 0.26037(7) 0.23812(2) 0.01851(16) Uani 1 1 d . . .
Cu2 Cu 0.43736(2) 0.23124(7) 0.31674(2) 0.02089(16) Uani 1 1 d . . .
Cu3 Cu 0.06118(2) -0.08517(7) 0.18109(2) 0.02142(16) Uani 1 1 d . . .
Cu4 Cu 0.08259(2) -0.09475(7) 0.26171(2) 0.02063(16) Uani 1 1 d . . .
P1 P 0.35084(5) 0.19594(14) 0.22266(5) 0.0159(3) Uani 1 1 d . . .
P2 P 0.36979(5) 0.19469(14) 0.30739(5) 0.0157(3) Uani 1 1 d . . .
P3 P 0.12757(5) -0.03993(14) 0.18755(5) 0.0163(3) Uani 1 1 d . . .
P4 P 0.14753(5) -0.01912(14) 0.27278(5) 0.0166(3) Uani 1 1 d . . .
O1 O 0.30982(13) 0.2811(4) 0.19294(12) 0.0199(9) Uani 1 1 d . . .
O2 O 0.27827(19) 0.3878(6) 0.12364(15) 0.0452(14) Uani 1 1 d . . .
O3 O 0.33558(13) 0.0605(4) 0.19991(12) 0.0191(9) Uani 1 1 d . . .
O4 O 0.39127(15) -0.1291(4) 0.20984(15) 0.0294(11) Uani 1 1 d . . .
O5 O 0.34139(13) 0.3074(4) 0.31623(12) 0.0192(9) Uani 1 1 d . . .
O6 O 0.30994(14) 0.5360(4) 0.31140(14) 0.0268(10) Uani 1 1 d . . .
O7 O 0.35650(13) 0.0819(4) 0.33130(12) 0.0179(9) Uani 1 1 d . . .
O8 O 0.37532(17) -0.0017(5) 0.40257(14) 0.0338(11) Uani 1 1 d . . .
O9 O 0.13726(13) 0.0703(4) 0.16063(12) 0.0204(9) Uani 1 1 d . . .
O10 O 0.11271(18) 0.1388(6) 0.08670(16) 0.0481(15) Uani 1 1 d . . .
O11 O 0.15913(13) -0.1473(4) 0.18070(12) 0.0192(9) Uani 1 1 d . . .
O12 O 0.18650(15) -0.3790(4) 0.19751(13) 0.0260(10) Uani 1 1 d . . .
O13 O 0.19101(13) -0.0897(4) 0.30427(12) 0.0201(9) Uani 1 1 d . . .
O14 O 0.22692(18) -0.1531(6) 0.37903(14) 0.0414(13) Uani 1 1 d . . .
O15 O 0.15925(13) 0.1244(4) 0.29050(12) 0.0186(9) Uani 1 1 d . . .
O16 O 0.10227(17) 0.3122(4) 0.27730(17) 0.0366(12) Uani 1 1 d . . .
N1 N 0.43862(18) 0.3224(6) 0.19530(17) 0.0281(13) Uani 1 1 d . . .
H1 H 0.4630 0.3743 0.2074 0.034 Uiso 1 1 calc R . .
N2 N 0.4310(2) 0.3415(7) 0.11421(19) 0.0450(17) Uani 1 1 d . . .
N3 N 0.3681(2) 0.3643(8) 0.05728(19) 0.0486(18) Uani 1 1 d . . .
N4 N 0.4152(2) 0.1801(7) 0.06682(18) 0.0379(15) Uani 1 1 d . . .
N5 N 0.48955(19) 0.2087(6) 0.37046(18) 0.0336(14) Uani 1 1 d . . .
H5 H 0.5118 0.1736 0.3640 0.040 Uiso 1 1 calc R . .
N6 N 0.5387(2) 0.2035(7) 0.45485(19) 0.0408(15) Uani 1 1 d . . .
N7 N 0.5423(2) 0.3586(7) 0.5006(2) 0.0467(17) Uani 1 1 d . . .
N8 N 0.4939(2) 0.1810(7) 0.4903(2) 0.0498(18) Uani 1 1 d . . .
N9 N 0.33509(14) 0.1649(4) 0.26034(14) 0.0134(9) Uani 1 1 d . . .
N10 N 0.16188(15) 0.0009(5) 0.23346(15) 0.0168(10) Uani 1 1 d . . .
N11 N 0.00127(17) -0.0828(6) 0.13436(17) 0.0299(13) Uani 1 1 d . . .
H11 H -0.0184 -0.0552 0.1454 0.036 Uiso 1 1 calc R . .
N12 N 0.0117(2) -0.1565(9) 0.06373(19) 0.055(2) Uani 1 1 d . . .
N13 N 0.0159(3) -0.3188(12) 0.0225(3) 0.077(3) Uani 1 1 d U . .
N14 N 0.0428(3) -0.1041(10) 0.0193(2) 0.068(2) Uani 1 1 d U . .
N15 N 0.06431(18) -0.1503(6) 0.30699(16) 0.0282(13) Uani 1 1 d . . .
H15 H 0.0418 -0.2097 0.2967 0.034 Uiso 1 1 calc R . .
N16 N 0.0739(2) -0.1415(8) 0.3890(2) 0.0486(18) Uani 1 1 d . . .
N17 N 0.0821(2) 0.0340(8) 0.42971(18) 0.0472(18) Uani 1 1 d . . .
N18 N 0.1402(2) -0.1189(8) 0.4434(2) 0.0496(18) Uani 1 1 d . . .
C1 C 0.31038(19) 0.4140(6) 0.19200(19) 0.0223(13) Uani 1 1 d . . .
C2 C 0.3258(2) 0.4886(6) 0.2259(2) 0.0279(15) Uani 1 1 d . . .
H2 H 0.3376 0.4492 0.2512 0.033 Uiso 1 1 calc R . .
C3 C 0.3238(2) 0.6212(7) 0.2225(3) 0.0370(18) Uani 1 1 d . . .
H3 H 0.3344 0.6731 0.2456 0.044 Uiso 1 1 calc R . .
C4 C 0.3065(3) 0.6776(7) 0.1857(3) 0.048(2) Uani 1 1 d . . .
H4 H 0.3059 0.7685 0.1836 0.058 Uiso 1 1 calc R . .
C5 C 0.2901(3) 0.6042(8) 0.1520(3) 0.045(2) Uani 1 1 d . . .
H5A H 0.2771 0.6440 0.1269 0.055 Uiso 1 1 calc R . .
C6 C 0.2928(2) 0.4711(7) 0.1550(2) 0.0321(16) Uani 1 1 d . . .
C7 C 0.2627(4) 0.4428(11) 0.0852(3) 0.077(4) Uani 1 1 d . . .
H7A H 0.2366 0.4945 0.0813 0.116 Uiso 1 1 calc R . .
H7B H 0.2553 0.3744 0.0653 0.116 Uiso 1 1 calc R . .
H7C H 0.2856 0.4975 0.0824 0.116 Uiso 1 1 calc R . .
C8 C 0.3468(2) 0.0280(6) 0.16803(19) 0.0219(13) Uani 1 1 d . . .
C9 C 0.3285(2) 0.0904(7) 0.1323(2) 0.0286(15) Uani 1 1 d . . .
H9 H 0.3088 0.1597 0.1293 0.034 Uiso 1 1 calc R . .
C10 C 0.3389(3) 0.0515(8) 0.1006(2) 0.0403(19) Uani 1 1 d . . .
H10 H 0.3271 0.0954 0.0761 0.048 Uiso 1 1 calc R . .
C11 C 0.3667(3) -0.0516(9) 0.1052(2) 0.048(2) Uani 1 1 d . . .
H11A H 0.3733 -0.0803 0.0834 0.058 Uiso 1 1 calc R . .
C12 C 0.3850(3) -0.1138(8) 0.1414(3) 0.0426(19) Uani 1 1 d . . .
H12 H 0.4045 -0.1835 0.1442 0.051 Uiso 1 1 calc R . .
C13 C 0.3754(2) -0.0764(6) 0.1734(2) 0.0265(14) Uani 1 1 d . . .
C14 C 0.4249(3) -0.2228(7) 0.2171(3) 0.0417(19) Uani 1 1 d . . .
H14A H 0.4133 -0.2971 0.1999 0.063 Uiso 1 1 calc R . .
H14B H 0.4353 -0.2500 0.2448 0.063 Uiso 1 1 calc R . .
H14C H 0.4493 -0.1857 0.2117 0.063 Uiso 1 1 calc R . .
C15 C 0.4045(3) 0.4016(7) 0.1652(2) 0.0375(18) Uani 1 1 d . . .
H15A H 0.3975 0.4763 0.1784 0.045 Uiso 1 1 calc R . .
H15B H 0.3775 0.3499 0.1533 0.045 Uiso 1 1 calc R . .
C16 C 0.4520(3) 0.2154(8) 0.1736(2) 0.0422(19) Uani 1 1 d . . .
H16A H 0.4763 0.1658 0.1930 0.051 Uiso 1 1 calc R . .
H16B H 0.4270 0.1565 0.1616 0.051 Uiso 1 1 calc R . .
C17 C 0.4660(3) 0.2640(10) 0.1426(2) 0.048(2) Uani 1 1 d . . .
H17A H 0.4927 0.3170 0.1547 0.058 Uiso 1 1 calc R . .
H17B H 0.4732 0.1911 0.1288 0.058 Uiso 1 1 calc R . .
C19 C 0.4183(3) 0.4488(8) 0.1328(2) 0.0417(19) Uani 1 1 d . . .
H19A H 0.3938 0.4958 0.1128 0.050 Uiso 1 1 calc R . .
H19B H 0.4433 0.5087 0.1440 0.050 Uiso 1 1 calc R . .
C20 C 0.4036(3) 0.2909(9) 0.0781(2) 0.0409(19) Uani 1 1 d . . .
C21 C 0.3440(3) 0.3165(10) 0.0216(2) 0.049(2) Uani 1 1 d . . .
H21 H 0.3188 0.3633 0.0056 0.059 Uiso 1 1 calc R . .
C22 C 0.3532(3) 0.2052(10) 0.0067(2) 0.048(2) Uani 1 1 d . . .
H22 H 0.3352 0.1747 -0.0187 0.057 Uiso 1 1 calc R . .
C23 C 0.3893(3) 0.1404(8) 0.0303(2) 0.0400(18) Uani 1 1 d . . .
H23 H 0.3968 0.0631 0.0206 0.048 Uiso 1 1 calc R . .
C24 C 0.35095(19) 0.3716(6) 0.35203(18) 0.0198(12) Uani 1 1 d . . .
C25 C 0.3738(2) 0.3178(6) 0.3883(2) 0.0265(14) Uani 1 1 d . . .
H25 H 0.3864 0.2349 0.3901 0.032 Uiso 1 1 calc R . .
C26 C 0.3784(3) 0.3849(7) 0.4221(2) 0.0369(17) Uani 1 1 d . . .
H26 H 0.3948 0.3492 0.4473 0.044 Uiso 1 1 calc R . .
C27 C 0.3593(3) 0.5028(8) 0.4194(2) 0.043(2) Uani 1 1 d . . .
H27 H 0.3622 0.5476 0.4429 0.052 Uiso 1 1 calc R . .
C28 C 0.3361(3) 0.5578(7) 0.3833(2) 0.0355(17) Uani 1 1 d . . .
H28 H 0.3231 0.6399 0.3819 0.043 Uiso 1 1 calc R . .
C29 C 0.3317(2) 0.4921(6) 0.3488(2) 0.0244(14) Uani 1 1 d . . .
C30 C 0.2917(2) 0.6629(6) 0.3066(2) 0.0327(16) Uani 1 1 d . . .
H30A H 0.2720 0.6695 0.3209 0.049 Uiso 1 1 calc R . .
H30B H 0.2753 0.6799 0.2785 0.049 Uiso 1 1 calc R . .
H30C H 0.3153 0.7258 0.3172 0.049 Uiso 1 1 calc R . .
C31 C 0.37837(19) -0.0347(6) 0.34068(19) 0.0200(12) Uani 1 1 d . . .
C32 C 0.39001(18) -0.1041(6) 0.3135(2) 0.0227(13) Uani 1 1 d . . .
H32 H 0.3842 -0.0713 0.2878 0.027 Uiso 1 1 calc R . .
C33 C 0.4103(2) -0.2222(7) 0.3251(2) 0.0326(16) Uani 1 1 d . . .
H33 H 0.4184 -0.2717 0.3072 0.039 Uiso 1 1 calc R . .
C34 C 0.4187(2) -0.2679(7) 0.3631(2) 0.0395(19) Uani 1 1 d . . .
H34 H 0.4325 -0.3489 0.3708 0.047 Uiso 1 1 calc R . .
C35 C 0.4075(2) -0.1984(7) 0.3895(2) 0.0348(17) Uani 1 1 d . . .
H35 H 0.4135 -0.2312 0.4153 0.042 Uiso 1 1 calc R . .
C36 C 0.3874(2) -0.0801(6) 0.3788(2) 0.0267(14) Uani 1 1 d . . .
C37 C 0.3865(4) -0.0398(10) 0.4432(3) 0.063(3) Uani 1 1 d . . .
H37A H 0.3712 -0.1197 0.4440 0.095 Uiso 1 1 calc R . .
H37B H 0.3776 0.0276 0.4573 0.095 Uiso 1 1 calc R . .
H37C H 0.4181 -0.0533 0.4558 0.095 Uiso 1 1 calc R . .
C38 C 0.4810(2) 0.1117(7) 0.3966(2) 0.0397(19) Uani 1 1 d . . .
H38A H 0.4717 0.0303 0.3819 0.048 Uiso 1 1 calc R . .
H38B H 0.4568 0.1421 0.4041 0.048 Uiso 1 1 calc R . .
C39 C 0.5210(3) 0.0871(8) 0.4337(3) 0.0434(19) Uani 1 1 d . . .
H39A H 0.5131 0.0284 0.4512 0.052 Uiso 1 1 calc R . .
H39B H 0.5437 0.0443 0.4265 0.052 Uiso 1 1 calc R . .
C41 C 0.5492(3) 0.2983(8) 0.4296(2) 0.0426(19) Uani 1 1 d . . .
H41A H 0.5725 0.2641 0.4215 0.051 Uiso 1 1 calc R . .
H41B H 0.5600 0.3785 0.4446 0.051 Uiso 1 1 calc R . .
C42 C 0.5090(2) 0.3258(7) 0.3937(2) 0.0377(18) Uani 1 1 d . . .
H42A H 0.4869 0.3673 0.4019 0.045 Uiso 1 1 calc R . .
H42B H 0.5166 0.3869 0.3765 0.045 Uiso 1 1 calc R . .
C43 C 0.5243(3) 0.2511(8) 0.4832(2) 0.0387(18) Uani 1 1 d . . .
C44 C 0.5294(3) 0.4017(9) 0.5289(2) 0.044(2) Uani 1 1 d . . .
H44 H 0.5419 0.4784 0.5426 0.053 Uiso 1 1 calc R . .
C45 C 0.4986(3) 0.3375(10) 0.5386(3) 0.051(2) Uani 1 1 d . . .
H45 H 0.4893 0.3695 0.5584 0.062 Uiso 1 1 calc R . .
C46 C 0.4820(3) 0.2294(9) 0.5194(3) 0.048(2) Uani 1 1 d . . .
H46 H 0.4610 0.1839 0.5264 0.057 Uiso 1 1 calc R . .
C47 C 0.29065(17) 0.1238(5) 0.25321(16) 0.0137(11) Uani 1 1 d . . .
C48 C 0.25885(18) 0.2133(5) 0.25076(17) 0.0169(12) Uani 1 1 d . . .
H48 H 0.2659 0.3020 0.2536 0.020 Uiso 1 1 calc R . .
C49 C 0.21637(19) 0.1727(6) 0.24408(17) 0.0172(12) Uani 1 1 d . . .
H49 H 0.1943 0.2339 0.2421 0.021 Uiso 1 1 calc R . .
C50 C 0.20631(18) 0.0433(6) 0.24030(17) 0.0159(11) Uani 1 1 d . . .
C51 C 0.23834(18) -0.0473(6) 0.24265(17) 0.0170(12) Uani 1 1 d . . .
H51 H 0.2313 -0.1360 0.2400 0.020 Uiso 1 1 calc R . .
C52 C 0.28040(19) -0.0068(6) 0.24890(18) 0.0192(12) Uani 1 1 d . . .
H52 H 0.3023 -0.0679 0.2503 0.023 Uiso 1 1 calc R . .
C53 C 0.11294(19) 0.1838(6) 0.1501(2) 0.0259(15) Uani 1 1 d . . .
C54 C 0.1031(2) 0.2578(6) 0.1762(2) 0.0317(16) Uani 1 1 d . . .
H54 H 0.1115 0.2313 0.2029 0.038 Uiso 1 1 calc R . .
C55 C 0.0805(3) 0.3729(7) 0.1634(3) 0.053(3) Uani 1 1 d . . .
H55 H 0.0735 0.4254 0.1815 0.064 Uiso 1 1 calc R . .
C56 C 0.0684(3) 0.4098(9) 0.1247(4) 0.068(3) Uani 1 1 d . . .
H56 H 0.0534 0.4886 0.1161 0.081 Uiso 1 1 calc R . .
C57 C 0.0778(3) 0.3356(9) 0.0986(3) 0.059(3) Uani 1 1 d . . .
H57 H 0.0684 0.3623 0.0718 0.071 Uiso 1 1 calc R . .
C58 C 0.1009(2) 0.2201(8) 0.1102(3) 0.042(2) Uani 1 1 d . . .
C59 C 0.0989(4) 0.1746(13) 0.0455(3) 0.077(4) Uani 1 1 d . . .
H59A H 0.0669 0.1695 0.0329 0.115 Uiso 1 1 calc R . .
H59B H 0.1121 0.1159 0.0322 0.115 Uiso 1 1 calc R . .
H59C H 0.1084 0.2625 0.0435 0.115 Uiso 1 1 calc R . .
C60 C 0.15273(18) -0.2258(6) 0.14843(18) 0.0190(12) Uani 1 1 d . . .
C61 C 0.1350(2) -0.1858(7) 0.10985(19) 0.0263(14) Uani 1 1 d . . .
H61 H 0.1246 -0.1004 0.1036 0.032 Uiso 1 1 calc R . .
C62 C 0.1324(2) -0.2722(7) 0.0800(2) 0.0321(16) Uani 1 1 d . . .
H62 H 0.1198 -0.2462 0.0531 0.039 Uiso 1 1 calc R . .
C63 C 0.1479(3) -0.3945(8) 0.0892(2) 0.0397(19) Uani 1 1 d . . .
H63 H 0.1465 -0.4521 0.0687 0.048 Uiso 1 1 calc R . .
C64 C 0.1658(2) -0.4352(7) 0.1280(2) 0.0340(16) Uani 1 1 d . . .
H64 H 0.1760 -0.5208 0.1340 0.041 Uiso 1 1 calc R . .
C65 C 0.1686(2) -0.3515(6) 0.1578(2) 0.0242(14) Uani 1 1 d . . .
C66 C 0.2048(2) -0.5032(6) 0.2083(2) 0.0334(16) Uani 1 1 d . . .
H66A H 0.1825 -0.5681 0.1953 0.050 Uiso 1 1 calc R . .
H66B H 0.2149 -0.5134 0.2370 0.050 Uiso 1 1 calc R . .
H66C H 0.2295 -0.5138 0.2000 0.050 Uiso 1 1 calc R . .
C67 C -0.0175(2) -0.2046(8) 0.1143(2) 0.0376(18) Uani 1 1 d . . .
H67A H -0.0480 -0.1906 0.0958 0.045 Uiso 1 1 calc R . .
H67B H -0.0176 -0.2693 0.1340 0.045 Uiso 1 1 calc R . .
C68 C 0.0094(3) -0.2523(9) 0.0921(2) 0.046(2) Uani 1 1 d . . .
H68A H 0.0393 -0.2726 0.1110 0.056 Uiso 1 1 calc R . .
H68B H -0.0038 -0.3322 0.0779 0.056 Uiso 1 1 calc R . .
C70 C 0.0257(3) -0.0310(10) 0.0811(3) 0.050(2) Uani 1 1 d . . .
H70A H 0.0231 0.0317 0.0600 0.060 Uiso 1 1 calc R . .
H70B H 0.0568 -0.0348 0.0993 0.060 Uiso 1 1 calc R . .
C71 C -0.0022(2) 0.0131(9) 0.1039(2) 0.044(2) Uani 1 1 d . . .
H71A H 0.0082 0.0974 0.1163 0.053 Uiso 1 1 calc R . .
H71B H -0.0331 0.0221 0.0856 0.053 Uiso 1 1 calc R . .
C72 C 0.0236(3) -0.1987(14) 0.0335(3) 0.070(4) Uani 1 1 d . . .
C73 C 0.0274(4) -0.3505(16) -0.0092(4) 0.093(4) Uani 1 1 d U . .
H73 H 0.0231 -0.4346 -0.0200 0.112 Uiso 1 1 calc R . .
C74 C 0.0453(4) -0.2552(13) -0.0243(3) 0.073(3) Uani 1 1 d U . .
H74 H 0.0522 -0.2760 -0.0466 0.088 Uiso 1 1 calc R . .
C75 C 0.0534(4) -0.1404(14) -0.0108(3) 0.079(3) Uani 1 1 d U . .
H75 H 0.0671 -0.0813 -0.0223 0.095 Uiso 1 1 calc R . .
C76 C 0.1919(2) -0.2200(6) 0.3134(2) 0.0246(14) Uani 1 1 d . . .
C77 C 0.17501(19) -0.3129(6) 0.2846(2) 0.0258(14) Uani 1 1 d . . .
H77 H 0.1631 -0.2896 0.2575 0.031 Uiso 1 1 calc R . .
C78 C 0.1757(2) -0.4410(7) 0.2957(3) 0.0372(18) Uani 1 1 d . . .
H78 H 0.1629 -0.5055 0.2764 0.045 Uiso 1 1 calc R . .
C79 C 0.1950(2) -0.4725(7) 0.3348(3) 0.040(2) Uani 1 1 d . . .
H79 H 0.1961 -0.5602 0.3422 0.048 Uiso 1 1 calc R . .
C80 C 0.2130(2) -0.3818(8) 0.3640(3) 0.0396(19) Uani 1 1 d . . .
H80 H 0.2265 -0.4066 0.3909 0.048 Uiso 1 1 calc R . .
C81 C 0.2111(2) -0.2526(7) 0.3531(2) 0.0316(16) Uani 1 1 d . . .
C82 C 0.2417(4) -0.1786(11) 0.4201(3) 0.069(3) Uani 1 1 d . . .
H82A H 0.2185 -0.2217 0.4260 0.104 Uiso 1 1 calc R . .
H82B H 0.2493 -0.0978 0.4348 0.104 Uiso 1 1 calc R . .
H82C H 0.2676 -0.2341 0.4280 0.104 Uiso 1 1 calc R . .
C83 C 0.1484(2) 0.1644(6) 0.3222(2) 0.0250(14) Uani 1 1 d . . .
C84 C 0.1672(2) 0.1122(8) 0.3590(2) 0.0326(16) Uani 1 1 d . . .
H84 H 0.1872 0.0429 0.3637 0.039 Uiso 1 1 calc R . .
C85 C 0.1569(3) 0.1610(9) 0.3896(3) 0.048(2) Uani 1 1 d . . .
H85 H 0.1700 0.1246 0.4152 0.057 Uiso 1 1 calc R . .
C86 C 0.1285(3) 0.2595(9) 0.3835(3) 0.050(2) Uani 1 1 d . . .
H86 H 0.1220 0.2923 0.4049 0.060 Uiso 1 1 calc R . .
C87 C 0.1090(2) 0.3125(8) 0.3464(3) 0.043(2) Uani 1 1 d . . .
H87 H 0.0887 0.3809 0.3423 0.052 Uiso 1 1 calc R . .
C88 C 0.1187(2) 0.2665(6) 0.3146(2) 0.0295(16) Uani 1 1 d . . .
C89 C 0.0650(3) 0.3962(8) 0.2684(3) 0.052(2) Uani 1 1 d . . .
H89A H 0.0437 0.3572 0.2779 0.078 Uiso 1 1 calc R . .
H89B H 0.0513 0.4095 0.2398 0.078 Uiso 1 1 calc R . .
H89C H 0.0746 0.4789 0.2816 0.078 Uiso 1 1 calc R . .
C90 C 0.1009(2) -0.2157(8) 0.3391(2) 0.0363(17) Uani 1 1 d . . .
H90A H 0.1266 -0.1578 0.3482 0.044 Uiso 1 1 calc R . .
H90B H 0.1092 -0.2936 0.3281 0.044 Uiso 1 1 calc R . .
C91 C 0.0905(3) -0.2534(9) 0.3739(2) 0.046(2) Uani 1 1 d . . .
H91A H 0.0681 -0.3220 0.3661 0.055 Uiso 1 1 calc R . .
H91B H 0.1171 -0.2875 0.3950 0.055 Uiso 1 1 calc R . .
C93 C 0.0356(3) -0.0851(9) 0.3583(2) 0.044(2) Uani 1 1 d . . .
H93A H 0.0253 -0.0105 0.3691 0.052 Uiso 1 1 calc R . .
H93B H 0.0116 -0.1490 0.3490 0.052 Uiso 1 1 calc R . .
C94 C 0.0474(2) -0.0435(8) 0.3245(2) 0.0394(18) Uani 1 1 d . . .
H94A H 0.0212 -0.0061 0.3037 0.047 Uiso 1 1 calc R . .
H94B H 0.0699 0.0245 0.3337 0.047 Uiso 1 1 calc R . .
C95 C 0.1003(3) -0.0723(9) 0.4216(2) 0.043(2) Uani 1 1 d . . .
C96 C 0.1064(3) 0.0963(10) 0.4623(2) 0.053(2) Uani 1 1 d . . .
H96 H 0.0945 0.1718 0.4688 0.063 Uiso 1 1 calc R . .
C97 C 0.1478(3) 0.0587(11) 0.4875(3) 0.057(3) Uani 1 1 d . . .
H97 H 0.1646 0.1047 0.5108 0.068 Uiso 1 1 calc R . .
C98 C 0.1628(3) -0.0526(10) 0.4757(3) 0.055(2) Uani 1 1 d . . .
H98 H 0.1910 -0.0831 0.4918 0.066 Uiso 1 1 calc R . .
N19 N 0.2054(4) 0.1756(14) 0.0672(4) 0.124(4) Uani 1 1 d U . .
C108 C 0.2131(4) 0.1373(14) 0.0992(4) 0.083(4) Uani 1 1 d U . .
C109 C 0.2228(3) 0.0932(15) 0.1378(3) 0.091(5) Uani 1 1 d . . .
H10G H 0.1956 0.0684 0.1409 0.136 Uiso 1 1 calc R . .
H10H H 0.2372 0.1615 0.1566 0.136 Uiso 1 1 calc R . .
H10I H 0.2423 0.0187 0.1429 0.136 Uiso 1 1 calc R . .
N20 N 0.2814(3) 0.1385(12) 0.4281(3) 0.094(3) Uani 1 1 d U . .
C110 C 0.2769(3) 0.1437(13) 0.3959(3) 0.073(4) Uani 1 1 d . . .
C111 C 0.2708(2) 0.1439(9) 0.3559(2) 0.045(2) Uani 1 1 d . . .
H11B H 0.2495 0.0777 0.3419 0.067 Uiso 1 1 calc R . .
H11C H 0.2988 0.1262 0.3533 0.067 Uiso 1 1 calc R . .
H11D H 0.2600 0.2281 0.3444 0.067 Uiso 1 1 calc R . .

loop_
_atom_site_aniso_label
_atom_site_aniso_U_11
_atom_site_aniso_U_22
_atom_site_aniso_U_33
_atom_site_aniso_U_23
_atom_site_aniso_U_13
_atom_site_aniso_U_12
I1 0.0255(2) 0.01493(19) 0.0333(2) -0.00166(17) 0.01108(18) -0.00344(16)
I2 0.0249(2) 0.0222(2) 0.0426(3) 0.00089(19) 0.0155(2) 0.00461(17)
I3 0.0337(2) 0.0227(2) 0.0355(3) 0.00065(19) 0.0127(2) -0.00391(18)
I4 0.0248(2) 0.0211(2) 0.0485(3) -0.00028(19) 0.0206(2) 0.00292(17)
Cu1 0.0136(3) 0.0179(4) 0.0258(4) -0.0002(3) 0.0095(3) -0.0013(3)
Cu2 0.0144(3) 0.0207(4) 0.0258(4) -0.0003(3) 0.0056(3) -0.0028(3)
Cu3 0.0151(3) 0.0207(4) 0.0290(4) 0.0011(3) 0.0089(3) -0.0024(3)
Cu4 0.0165(4) 0.0201(4) 0.0292(4) -0.0035(3) 0.0130(3) -0.0045(3)
P1 0.0127(7) 0.0149(7) 0.0221(8) 0.0002(6) 0.0087(6) 0.0000(6)
P2 0.0158(7) 0.0117(7) 0.0198(8) 0.0016(6) 0.0070(6) 0.0014(6)
P3 0.0136(7) 0.0132(7) 0.0230(8) 0.0029(6) 0.0080(6) 0.0026(6)
P4 0.0135(7) 0.0153(7) 0.0235(8) -0.0009(6) 0.0098(6) -0.0010(6)
O1 0.015(2) 0.019(2) 0.024(2) 0.0024(18) 0.0055(18) 0.0019(17)
O2 0.053(3) 0.054(4) 0.027(3) 0.015(3) 0.014(3) 0.011(3)
O3 0.021(2) 0.017(2) 0.023(2) -0.0039(17) 0.0135(18) -0.0037(17)
O4 0.034(3) 0.020(2) 0.041(3) -0.001(2) 0.021(2) 0.003(2)
O5 0.021(2) 0.015(2) 0.020(2) -0.0011(17) 0.0069(18) 0.0053(17)
O6 0.026(2) 0.019(2) 0.037(3) -0.001(2) 0.013(2) 0.0057(19)
O7 0.017(2) 0.014(2) 0.024(2) 0.0053(17) 0.0102(18) 0.0035(16)
O8 0.043(3) 0.031(3) 0.028(3) 0.014(2) 0.015(2) 0.008(2)
O9 0.017(2) 0.024(2) 0.022(2) 0.0074(18) 0.0093(18) 0.0068(17)
O10 0.042(3) 0.072(4) 0.036(3) 0.029(3) 0.021(3) 0.012(3)
O11 0.016(2) 0.020(2) 0.018(2) -0.0001(17) 0.0023(17) 0.0069(17)
O12 0.034(3) 0.015(2) 0.029(2) 0.0023(18) 0.011(2) 0.0061(19)
O13 0.020(2) 0.018(2) 0.022(2) 0.0030(17) 0.0080(18) -0.0017(17)
O14 0.048(3) 0.051(3) 0.022(3) 0.010(2) 0.009(2) 0.003(3)
O15 0.019(2) 0.014(2) 0.028(2) -0.0039(17) 0.0143(19) -0.0055(16)
O16 0.038(3) 0.017(2) 0.062(4) -0.002(2) 0.027(3) 0.001(2)
N1 0.023(3) 0.030(3) 0.036(3) 0.011(3) 0.017(3) 0.010(2)
N2 0.039(4) 0.060(5) 0.031(4) -0.003(3) 0.008(3) 0.007(3)
N3 0.050(4) 0.064(5) 0.025(3) 0.002(3) 0.007(3) 0.018(4)
N4 0.037(3) 0.049(4) 0.026(3) -0.001(3) 0.011(3) 0.006(3)
N5 0.028(3) 0.035(3) 0.033(3) 0.000(3) 0.007(3) -0.004(3)
N6 0.040(4) 0.041(4) 0.040(4) 0.001(3) 0.013(3) -0.001(3)
N7 0.050(4) 0.048(4) 0.041(4) 0.003(3) 0.016(3) 0.005(3)
N8 0.053(4) 0.039(4) 0.061(5) 0.009(4) 0.027(4) 0.005(3)
N9 0.008(2) 0.016(2) 0.017(2) -0.0004(19) 0.0046(19) -0.0015(17)
N10 0.014(2) 0.014(2) 0.027(3) 0.000(2) 0.012(2) 0.0015(19)
N11 0.013(2) 0.039(3) 0.035(3) 0.004(3) 0.005(2) 0.001(2)
N12 0.027(3) 0.107(7) 0.027(3) 0.007(4) 0.007(3) 0.021(4)
N13 0.058(4) 0.118(6) 0.052(4) -0.023(4) 0.018(4) 0.016(4)
N14 0.053(4) 0.107(5) 0.049(4) 0.025(4) 0.023(3) 0.042(4)
N15 0.024(3) 0.038(3) 0.026(3) -0.002(3) 0.014(2) 0.000(2)
N16 0.050(4) 0.061(5) 0.035(4) 0.000(3) 0.017(3) 0.021(4)
N17 0.048(4) 0.068(5) 0.024(3) -0.007(3) 0.012(3) 0.018(4)
N18 0.047(4) 0.064(5) 0.029(4) 0.007(3) 0.005(3) 0.017(4)
C1 0.012(3) 0.024(3) 0.031(4) 0.012(3) 0.009(3) 0.004(2)
C2 0.018(3) 0.021(3) 0.044(4) 0.009(3) 0.011(3) 0.002(3)
C3 0.019(3) 0.026(4) 0.056(5) 0.004(3) 0.004(3) 0.004(3)
C4 0.032(4) 0.021(4) 0.084(7) 0.019(4) 0.013(4) 0.003(3)
C5 0.038(4) 0.042(5) 0.053(5) 0.026(4) 0.013(4) 0.002(4)
C6 0.026(3) 0.041(4) 0.031(4) 0.014(3) 0.012(3) 0.002(3)
C7 0.103(9) 0.088(8) 0.030(5) 0.028(5) 0.013(5) 0.006(7)
C8 0.021(3) 0.020(3) 0.031(3) -0.004(3) 0.017(3) -0.004(2)
C9 0.022(3) 0.039(4) 0.028(4) -0.003(3) 0.013(3) -0.005(3)
C10 0.039(4) 0.058(5) 0.027(4) -0.004(4) 0.016(3) 0.002(4)
C11 0.060(6) 0.057(6) 0.040(5) -0.010(4) 0.033(4) 0.010(4)
C12 0.046(5) 0.034(4) 0.055(5) -0.011(4) 0.028(4) 0.007(4)
C13 0.025(3) 0.022(3) 0.036(4) -0.004(3) 0.015(3) -0.007(3)
C14 0.042(4) 0.023(4) 0.063(6) 0.005(4) 0.023(4) 0.016(3)
C15 0.046(4) 0.035(4) 0.041(4) 0.012(3) 0.027(4) 0.015(3)
C16 0.037(4) 0.045(5) 0.051(5) 0.005(4) 0.024(4) 0.021(4)
C17 0.029(4) 0.074(6) 0.042(5) -0.003(4) 0.014(4) 0.008(4)
C19 0.040(4) 0.047(5) 0.040(4) 0.004(4) 0.018(4) -0.004(4)
C20 0.037(4) 0.059(5) 0.025(4) 0.000(4) 0.010(3) 0.007(4)
C21 0.043(5) 0.071(6) 0.026(4) 0.006(4) 0.004(4) 0.010(4)
C22 0.043(5) 0.073(6) 0.021(4) -0.006(4) 0.005(4) -0.001(4)
C23 0.043(4) 0.046(5) 0.034(4) -0.003(4) 0.017(4) -0.004(4)
C24 0.020(3) 0.021(3) 0.023(3) -0.004(2) 0.013(3) -0.001(2)
C25 0.028(3) 0.022(3) 0.030(4) -0.005(3) 0.011(3) 0.000(3)
C26 0.047(5) 0.032(4) 0.030(4) -0.004(3) 0.012(4) -0.004(3)
C27 0.062(5) 0.042(5) 0.031(4) -0.012(4) 0.024(4) -0.002(4)
C28 0.044(4) 0.021(3) 0.047(5) -0.009(3) 0.023(4) 0.001(3)
C29 0.026(3) 0.019(3) 0.030(4) -0.004(3) 0.013(3) 0.000(3)
C30 0.023(3) 0.021(3) 0.052(5) -0.001(3) 0.013(3) 0.006(3)
C31 0.017(3) 0.015(3) 0.027(3) 0.002(2) 0.007(3) -0.002(2)
C32 0.010(3) 0.022(3) 0.035(4) 0.003(3) 0.007(3) 0.000(2)
C33 0.024(3) 0.024(3) 0.050(5) 0.001(3) 0.014(3) 0.001(3)
C34 0.035(4) 0.022(4) 0.054(5) 0.014(3) 0.008(4) 0.009(3)
C35 0.033(4) 0.031(4) 0.039(4) 0.016(3) 0.010(3) 0.004(3)
C36 0.022(3) 0.023(3) 0.035(4) 0.009(3) 0.010(3) -0.001(3)
C37 0.100(8) 0.063(6) 0.036(5) 0.021(5) 0.035(5) 0.020(6)
C38 0.032(4) 0.020(4) 0.051(5) 0.002(3) -0.003(4) -0.003(3)
C39 0.038(4) 0.036(4) 0.049(5) 0.007(4) 0.008(4) 0.002(3)
C41 0.034(4) 0.046(5) 0.044(5) -0.005(4) 0.010(4) -0.014(4)
C42 0.037(4) 0.031(4) 0.037(4) 0.000(3) 0.004(3) -0.015(3)
C43 0.042(4) 0.039(4) 0.037(4) 0.015(4) 0.017(4) 0.008(4)
C44 0.037(4) 0.055(5) 0.036(4) 0.006(4) 0.009(4) 0.009(4)
C45 0.042(5) 0.066(6) 0.043(5) 0.012(5) 0.012(4) 0.014(4)
C46 0.046(5) 0.043(5) 0.060(6) 0.017(4) 0.028(5) 0.015(4)
C47 0.012(3) 0.012(3) 0.017(3) -0.001(2) 0.006(2) 0.000(2)
C48 0.020(3) 0.009(3) 0.026(3) 0.000(2) 0.014(3) -0.002(2)
C49 0.016(3) 0.016(3) 0.024(3) 0.003(2) 0.012(2) 0.004(2)
C50 0.012(3) 0.018(3) 0.021(3) 0.003(2) 0.009(2) 0.000(2)
C51 0.017(3) 0.014(3) 0.021(3) 0.001(2) 0.008(2) 0.003(2)
C52 0.015(3) 0.017(3) 0.026(3) 0.000(2) 0.008(3) 0.004(2)
C53 0.013(3) 0.022(3) 0.041(4) 0.017(3) 0.008(3) 0.006(2)
C54 0.019(3) 0.018(3) 0.056(5) 0.007(3) 0.011(3) 0.002(3)
C55 0.038(4) 0.015(4) 0.119(9) 0.012(4) 0.043(5) 0.012(3)
C56 0.042(5) 0.039(5) 0.133(10) 0.050(6) 0.046(6) 0.027(4)
C57 0.029(4) 0.058(6) 0.087(7) 0.051(6) 0.018(5) 0.015(4)
C58 0.023(4) 0.048(5) 0.057(5) 0.030(4) 0.018(4) 0.003(3)
C59 0.070(7) 0.121(10) 0.043(6) 0.045(6) 0.025(5) 0.024(7)
C60 0.009(3) 0.021(3) 0.024(3) -0.003(2) 0.003(2) 0.003(2)
C61 0.017(3) 0.030(4) 0.027(3) 0.002(3) 0.003(3) 0.009(3)
C62 0.029(4) 0.043(4) 0.017(3) -0.006(3) 0.001(3) 0.012(3)
C63 0.044(4) 0.038(4) 0.031(4) -0.017(3) 0.008(4) 0.003(4)
C64 0.039(4) 0.022(3) 0.037(4) -0.006(3) 0.009(3) 0.002(3)
C65 0.020(3) 0.019(3) 0.034(4) -0.002(3) 0.010(3) 0.001(2)
C66 0.031(4) 0.019(3) 0.048(5) 0.008(3) 0.014(3) 0.013(3)
C67 0.018(3) 0.052(5) 0.036(4) -0.007(4) 0.002(3) -0.006(3)
C68 0.030(4) 0.071(6) 0.030(4) -0.013(4) 0.003(3) -0.001(4)
C70 0.030(4) 0.078(7) 0.044(5) 0.028(5) 0.014(4) 0.023(4)
C71 0.027(4) 0.052(5) 0.050(5) 0.022(4) 0.010(4) 0.011(4)
C72 0.021(4) 0.141(11) 0.033(5) 0.014(6) -0.005(4) 0.034(6)
C73 0.078(6) 0.108(7) 0.079(6) -0.016(5) 0.013(5) 0.014(5)
C74 0.062(5) 0.097(6) 0.049(5) -0.001(5) 0.007(4) 0.027(5)
C75 0.066(5) 0.103(6) 0.065(5) 0.016(5) 0.021(4) 0.031(5)
C76 0.018(3) 0.026(3) 0.035(4) 0.013(3) 0.016(3) 0.004(3)
C77 0.013(3) 0.020(3) 0.043(4) 0.000(3) 0.009(3) 0.000(2)
C78 0.021(3) 0.028(4) 0.064(5) 0.001(4) 0.017(4) 0.000(3)
C79 0.026(4) 0.026(4) 0.070(6) 0.022(4) 0.020(4) 0.007(3)
C80 0.033(4) 0.041(5) 0.049(5) 0.025(4) 0.020(4) 0.013(3)
C81 0.025(3) 0.042(4) 0.035(4) 0.010(3) 0.019(3) 0.005(3)
C82 0.084(8) 0.084(8) 0.030(5) 0.019(5) 0.009(5) 0.021(6)
C83 0.021(3) 0.028(3) 0.032(4) -0.010(3) 0.016(3) -0.008(3)
C84 0.025(3) 0.047(5) 0.030(4) -0.005(3) 0.016(3) -0.004(3)
C85 0.050(5) 0.064(6) 0.040(5) -0.016(4) 0.028(4) -0.011(4)
C86 0.047(5) 0.069(6) 0.050(5) -0.029(5) 0.037(4) -0.020(4)
C87 0.030(4) 0.040(4) 0.078(6) -0.028(4) 0.040(4) -0.007(3)
C88 0.028(3) 0.021(3) 0.048(4) -0.010(3) 0.024(3) -0.010(3)
C89 0.052(5) 0.027(4) 0.084(7) 0.005(4) 0.033(5) 0.016(4)
C90 0.030(4) 0.050(5) 0.032(4) 0.002(3) 0.014(3) 0.010(3)
C91 0.039(5) 0.056(5) 0.041(5) 0.010(4) 0.014(4) 0.002(4)
C93 0.032(4) 0.068(6) 0.031(4) 0.000(4) 0.012(3) 0.007(4)
C94 0.025(4) 0.051(5) 0.044(5) 0.005(4) 0.016(3) 0.017(3)
C95 0.046(5) 0.058(5) 0.020(4) 0.004(4) 0.009(3) 0.009(4)
C96 0.066(6) 0.061(6) 0.034(4) 0.001(4) 0.021(4) 0.012(5)
C97 0.051(5) 0.085(8) 0.029(4) 0.001(5) 0.009(4) 0.003(5)
C98 0.047(5) 0.080(7) 0.034(5) 0.020(5) 0.011(4) 0.012(5)
N19 0.114(7) 0.144(7) 0.117(7) 0.016(6) 0.046(5) -0.029(5)
C108 0.066(5) 0.107(7) 0.080(6) 0.015(5) 0.031(5) -0.026(5)
C109 0.043(6) 0.189(15) 0.039(5) 0.014(7) 0.015(5) -0.039(7)
N20 0.084(5) 0.122(6) 0.074(5) -0.008(5) 0.028(4) -0.026(5)
C110 0.040(5) 0.142(11) 0.036(5) -0.014(6) 0.015(4) -0.046(6)
C111 0.029(4) 0.073(6) 0.035(4) -0.009(4) 0.015(3) -0.013(4)

loop_
_atom_type_symbol
_atom_type_description
_atom_type_scat_dispersion_real
_atom_type_scat_dispersion_imag
_atom_type_scat_source
C C 0.0033 0.0016 'International Tables Vol C Tables 4.2.6.8 and 6.1.1.4'
H H 0.0000 0.0000 'International Tables Vol C Tables 4.2.6.8 and 6.1.1.4'
N N 0.0061 0.0033 'International Tables Vol C Tables 4.2.6.8 and 6.1.1.4'
O O 0.0106 0.0060 'International Tables Vol C Tables 4.2.6.8 and 6.1.1.4'
P P 0.1023 0.0942 'International Tables Vol C Tables 4.2.6.8 and 6.1.1.4'
Cu Cu 0.3201 1.2651 'International Tables Vol C Tables 4.2.6.8 and 6.1.1.4'
I I -0.4742 1.8119 'International Tables Vol C Tables 4.2.6.8 and 6.1.1.4'

loop_
_geom_angle_atom_site_label_1
_geom_angle_atom_site_label_2
_geom_angle_atom_site_label_3
_geom_angle
_geom_angle_site_symmetry_1
_geom_angle_site_symmetry_3
_geom_angle_publ_flag
Cu2 I1 Cu1 61.11(2) . . ?
Cu1 I2 Cu2 60.78(2) . . ?
Cu3 I3 Cu4 63.12(3) . . ?
Cu4 I4 Cu3 60.80(2) . . ?
N1 Cu1 P1 120.31(17) . . ?
N1 Cu1 I2 106.63(15) . . ?
P1 Cu1 I2 109.40(5) . . ?
N1 Cu1 Cu2 146.70(17) . . ?
P1 Cu1 Cu2 92.81(5) . . ?
I2 Cu1 Cu2 60.61(2) . . ?
N1 Cu1 I1 99.45(18) . . ?
P1 Cu1 I1 118.27(5) . . ?
I2 Cu1 I1 100.47(3) . . ?
Cu2 Cu1 I1 57.58(2) . . ?
N5 Cu2 P2 124.47(18) . . ?
N5 Cu2 I1 106.02(17) . . ?
P2 Cu2 I1 111.61(5) . . ?
N5 Cu2 I2 93.88(18) . . ?
P2 Cu2 I2 115.84(5) . . ?
I1 Cu2 I2 101.71(3) . . ?
N5 Cu2 Cu1 142.41(17) . . ?
P2 Cu2 Cu1 92.14(5) . . ?
I1 Cu2 Cu1 61.31(2) . . ?
I2 Cu2 Cu1 58.61(2) . . ?
N11 Cu3 P3 134.35(17) . . ?
N11 Cu3 I3 101.87(17) . . ?
P3 Cu3 I3 110.97(5) . . ?
N11 Cu3 Cu4 131.33(16) . . ?
P3 Cu3 Cu4 93.08(5) . . ?
I3 Cu3 Cu4 60.14(3) . . ?
N11 Cu3 I4 87.76(17) . . ?
P3 Cu3 I4 114.07(5) . . ?
I3 Cu3 I4 102.23(3) . . ?
Cu4 Cu3 I4 57.61(2) . . ?
N15 Cu4 P4 121.63(17) . . ?
N15 Cu4 I4 107.62(16) . . ?
P4 Cu4 I4 106.22(5) . . ?
N15 Cu4 I3 100.51(17) . . ?
P4 Cu4 I3 116.46(5) . . ?
I4 Cu4 I3 102.69(3) . . ?
N15 Cu4 Cu3 147.01(17) . . ?
P4 Cu4 Cu3 91.14(5) . . ?
I4 Cu4 Cu3 61.59(3) . . ?
I3 Cu4 Cu3 56.74(2) . . ?
O3 P1 O1 96.5(2) . . ?
O3 P1 N9 96.9(2) . . ?
O1 P1 N9 102.3(2) . . ?
O3 P1 Cu1 119.39(16) . . ?
O1 P1 Cu1 120.58(16) . . ?
N9 P1 Cu1 116.67(17) . . ?
O5 P2 O7 97.1(2) . . ?
O5 P2 N9 96.7(2) . . ?
O7 P2 N9 101.4(2) . . ?
O5 P2 Cu2 119.02(17) . . ?
O7 P2 Cu2 121.17(16) . . ?
N9 P2 Cu2 116.89(17) . . ?
O11 P3 O9 96.3(2) . . ?
O11 P3 N10 95.8(2) . . ?
O9 P3 N10 102.3(2) . . ?
O11 P3 Cu3 121.28(17) . . ?
O9 P3 Cu3 120.86(16) . . ?
N10 P3 Cu3 115.65(17) . . ?
O15 P4 O13 97.0(2) . . ?
O15 P4 N10 97.2(2) . . ?
O13 P4 N10 101.5(2) . . ?
O15 P4 Cu4 118.61(16) . . ?
O13 P4 Cu4 120.54(16) . . ?
N10 P4 Cu4 117.53(18) . . ?
C1 O1 P1 122.9(4) . . ?
C6 O2 C7 116.9(7) . . ?
C8 O3 P1 120.8(4) . . ?
C13 O4 C14 116.5(6) . . ?
C24 O5 P2 126.6(4) . . ?
C29 O6 C30 118.0(5) . . ?
C31 O7 P2 123.1(4) . . ?
C36 O8 C37 118.1(6) . . ?
C53 O9 P3 122.7(4) . . ?
C58 O10 C59 116.3(7) . . ?
C60 O11 P3 130.1(4) . . ?
C65 O12 C66 116.8(5) . . ?
C76 O13 P4 122.6(4) . . ?
C81 O14 C82 118.6(7) . . ?
C83 O15 P4 120.6(4) . . ?
C88 O16 C89 115.0(6) . . ?
C15 N1 C16 107.9(6) . . ?
C15 N1 Cu1 111.3(4) . . ?
C16 N1 Cu1 114.5(4) . . ?
C15 N1 H1 107.6 . . ?
C16 N1 H1 107.6 . . ?
Cu1 N1 H1 107.6 . . ?
C20 N2 C19 122.5(7) . . ?
C20 N2 C17 121.2(7) . . ?
C19 N2 C17 112.4(6) . . ?
C21 N3 C20 113.7(7) . . ?
C20 N4 C23 115.2(7) . . ?
C42 N5 C38 109.7(6) . . ?
C42 N5 Cu2 118.1(5) . . ?
C38 N5 Cu2 113.1(4) . . ?
C42 N5 H5 104.9 . . ?
C38 N5 H5 104.9 . . ?
Cu2 N5 H5 104.9 . . ?
C43 N6 C39 121.2(7) . . ?
C43 N6 C41 117.1(7) . . ?
C39 N6 C41 111.8(6) . . ?
C43 N7 C44 116.3(8) . . ?
C43 N8 C46 114.0(8) . . ?
C47 N9 P1 121.1(4) . . ?
C47 N9 P2 118.9(4) . . ?
P1 N9 P2 119.8(3) . . ?
C50 N10 P4 118.7(4) . . ?
C50 N10 P3 119.9(4) . . ?
P4 N10 P3 121.2(3) . . ?
C71 N11 C67 108.0(6) . . ?
C71 N11 Cu3 114.2(5) . . ?
C67 N11 Cu3 119.3(4) . . ?
C71 N11 H11 104.6 . . ?
C67 N11 H11 104.6 . . ?
Cu3 N11 H11 104.6 . . ?
C72 N12 C70 119.9(9) . . ?
C72 N12 C68 117.3(9) . . ?
C70 N12 C68 113.5(6) . . ?
C72 N13 C73 113.7(12) . . ?
C75 N14 C72 114.5(11) . . ?
C90 N15 C94 109.1(5) . . ?
C90 N15 Cu4 111.4(4) . . ?
C94 N15 Cu4 114.1(5) . . ?
C90 N15 H15 107.3 . . ?
C94 N15 H15 107.3 . . ?
Cu4 N15 H15 107.3 . . ?
C95 N16 C93 122.1(7) . . ?
C95 N16 C91 122.2(7) . . ?
C93 N16 C91 111.4(7) . . ?
C96 N17 C95 115.7(7) . . ?
C98 N18 C95 115.5(8) . . ?
C6 C1 C2 120.5(6) . . ?
C6 C1 O1 116.6(6) . . ?
C2 C1 O1 122.8(6) . . ?
C1 C2 C3 119.4(7) . . ?
C1 C2 H2 120.3 . . ?
C3 C2 H2 120.3 . . ?
C4 C3 C2 120.0(8) . . ?
C4 C3 H3 120.0 . . ?
C2 C3 H3 120.0 . . ?
C3 C4 C5 121.0(7) . . ?
C3 C4 H4 119.5 . . ?
C5 C4 H4 119.5 . . ?
C4 C5 C6 119.5(8) . . ?
C4 C5 H5A 120.3 . . ?
C6 C5 H5A 120.3 . . ?
O2 C6 C1 115.3(7) . . ?
O2 C6 C5 125.0(7) . . ?
C1 C6 C5 119.7(8) . . ?
O2 C7 H7A 109.5 . . ?
O2 C7 H7B 109.5 . . ?
H7A C7 H7B 109.5 . . ?
O2 C7 H7C 109.5 . . ?
H7A C7 H7C 109.5 . . ?
H7B C7 H7C 109.5 . . ?
C9 C8 O3 121.3(6) . . ?
C9 C8 C13 121.9(6) . . ?
O3 C8 C13 116.8(6) . . ?
C8 C9 C10 119.7(7) . . ?
C8 C9 H9 120.2 . . ?
C10 C9 H9 120.2 . . ?
C11 C10 C9 119.4(8) . . ?
C11 C10 H10 120.3 . . ?
C9 C10 H10 120.3 . . ?
C10 C11 C12 120.4(7) . . ?
C10 C11 H11A 119.8 . . ?
C12 C11 H11A 119.8 . . ?
C13 C12 C11 121.3(7) . . ?
C13 C12 H12 119.3 . . ?
C11 C12 H12 119.3 . . ?
O4 C13 C12 126.5(7) . . ?
O4 C13 C8 116.2(6) . . ?
C12 C13 C8 117.4(7) . . ?
O4 C14 H14A 109.5 . . ?
O4 C14 H14B 109.5 . . ?
H14A C14 H14B 109.5 . . ?
O4 C14 H14C 109.5 . . ?
H14A C14 H14C 109.5 . . ?
H14B C14 H14C 109.5 . . ?
N1 C15 C19 113.2(6) . . ?
N1 C15 H15A 108.9 . . ?
C19 C15 H15A 108.9 . . ?
N1 C15 H15B 108.9 . . ?
C19 C15 H15B 108.9 . . ?
H15A C15 H15B 107.8 . . ?
C17 C16 N1 112.8(7) . . ?
C17 C16 H16A 109.0 . . ?
N1 C16 H16A 109.0 . . ?
C17 C16 H16B 109.0 . . ?
N1 C16 H16B 109.0 . . ?
H16A C16 H16B 107.8 . . ?
N2 C17 C16 110.0(6) . . ?
N2 C17 H17A 109.7 . . ?
C16 C17 H17A 109.7 . . ?
N2 C17 H17B 109.7 . . ?
C16 C17 H17B 109.7 . . ?
H17A C17 H17B 108.2 . . ?
N2 C19 C15 110.2(7) . . ?
N2 C19 H19A 109.6 . . ?
C15 C19 H19A 109.6 . . ?
N2 C19 H19B 109.6 . . ?
C15 C19 H19B 109.6 . . ?
H19A C19 H19B 108.1 . . ?
N4 C20 N3 126.9(7) . . ?
N4 C20 N2 117.6(7) . . ?
N3 C20 N2 115.5(7) . . ?
N3 C21 C22 124.5(8) . . ?
N3 C21 H21 117.8 . . ?
C22 C21 H21 117.8 . . ?
C21 C22 C23 116.4(8) . . ?
C21 C22 H22 121.8 . . ?
C23 C22 H22 121.8 . . ?
N4 C23 C22 123.3(8) . . ?
N4 C23 H23 118.3 . . ?
C22 C23 H23 118.3 . . ?
C25 C24 C29 121.1(6) . . ?
C25 C24 O5 123.8(6) . . ?
C29 C24 O5 114.8(5) . . ?
C24 C25 C26 119.5(6) . . ?
C24 C25 H25 120.3 . . ?
C26 C25 H25 120.3 . . ?
C27 C26 C25 120.1(7) . . ?
C27 C26 H26 120.0 . . ?
C25 C26 H26 120.0 . . ?
C26 C27 C28 121.2(7) . . ?
C26 C27 H27 119.4 . . ?
C28 C27 H27 119.4 . . ?
C27 C28 C29 119.5(7) . . ?
C27 C28 H28 120.2 . . ?
C29 C28 H28 120.2 . . ?
O6 C29 C24 116.0(6) . . ?
O6 C29 C28 125.4(6) . . ?
C24 C29 C28 118.6(6) . . ?
O6 C30 H30A 109.5 . . ?
O6 C30 H30B 109.5 . . ?
H30A C30 H30B 109.5 . . ?
O6 C30 H30C 109.5 . . ?
H30A C30 H30C 109.5 . . ?
H30B C30 H30C 109.5 . . ?
O7 C31 C32 122.4(6) . . ?
O7 C31 C36 116.0(5) . . ?
C32 C31 C36 121.6(6) . . ?
C31 C32 C33 118.3(6) . . ?
C31 C32 H32 120.9 . . ?
C33 C32 H32 120.9 . . ?
C34 C33 C32 119.8(7) . . ?
C34 C33 H33 120.1 . . ?
C32 C33 H33 120.1 . . ?
C35 C34 C33 121.3(7) . . ?
C35 C34 H34 119.4 . . ?
C33 C34 H34 119.4 . . ?
C34 C35 C36 120.1(7) . . ?
C34 C35 H35 120.0 . . ?
C36 C35 H35 120.0 . . ?
O8 C36 C35 125.4(6) . . ?
O8 C36 C31 115.6(6) . . ?
C35 C36 C31 118.9(7) . . ?
O8 C37 H37A 109.5 . . ?
O8 C37 H37B 109.5 . . ?
H37A C37 H37B 109.5 . . ?
O8 C37 H37C 109.5 . . ?
H37A C37 H37C 109.5 . . ?
H37B C37 H37C 109.5 . . ?
N5 C38 C39 112.2(6) . . ?
N5 C38 H38A 109.2 . . ?
C39 C38 H38A 109.2 . . ?
N5 C38 H38B 109.2 . . ?
C39 C38 H38B 109.2 . . ?
H38A C38 H38B 107.9 . . ?
N6 C39 C38 112.1(6) . . ?
N6 C39 H39A 109.2 . . ?
C38 C39 H39A 109.2 . . ?
N6 C39 H39B 109.2 . . ?
C38 C39 H39B 109.2 . . ?
H39A C39 H39B 107.9 . . ?
N6 C41 C42 109.7(6) . . ?
N6 C41 H41A 109.7 . . ?
C42 C41 H41A 109.7 . . ?
N6 C41 H41B 109.7 . . ?
C42 C41 H41B 109.7 . . ?
H41A C41 H41B 108.2 . . ?
N5 C42 C41 113.0(7) . . ?
N5 C42 H42A 109.0 . . ?
C41 C42 H42A 109.0 . . ?
N5 C42 H42B 109.0 . . ?
C41 C42 H42B 109.0 . . ?
H42A C42 H42B 107.8 . . ?
N7 C43 N8 127.2(8) . . ?
N7 C43 N6 116.4(7) . . ?
N8 C43 N6 116.4(8) . . ?
N7 C44 C45 121.4(9) . . ?
N7 C44 H44 119.3 . . ?
C45 C44 H44 119.3 . . ?
C46 C45 C44 118.3(9) . . ?
C46 C45 H45 120.9 . . ?
C44 C45 H45 120.9 . . ?
C45 C46 N8 122.8(9) . . ?
C45 C46 H46 118.6 . . ?
N8 C46 H46 118.6 . . ?
C52 C47 C48 120.3(5) . . ?
C52 C47 N9 119.5(5) . . ?
C48 C47 N9 120.2(5) . . ?
C47 C48 C49 119.7(5) . . ?
C47 C48 H48 120.2 . . ?
C49 C48 H48 120.2 . . ?
C50 C49 C48 120.0(5) . . ?
C50 C49 H49 120.0 . . ?
C48 C49 H49 120.0 . . ?
C49 C50 C51 120.4(5) . . ?
C49 C50 N10 120.0(5) . . ?
C51 C50 N10 119.6(5) . . ?
C52 C51 C50 119.6(5) . . ?
C52 C51 H51 120.2 . . ?
C50 C51 H51 120.2 . . ?
C51 C52 C47 120.0(5) . . ?
C51 C52 H52 120.0 . . ?
C47 C52 H52 120.0 . . ?
C54 C53 O9 123.6(6) . . ?
C54 C53 C58 121.7(6) . . ?
O9 C53 C58 114.7(6) . . ?
C53 C54 C55 119.6(8) . . ?
C53 C54 H54 120.2 . . ?
C55 C54 H54 120.2 . . ?
C56 C55 C54 119.5(9) . . ?
C56 C55 H55 120.2 . . ?
C54 C55 H55 120.2 . . ?
C55 C56 C57 120.9(8) . . ?
C55 C56 H56 119.5 . . ?
C57 C56 H56 119.5 . . ?
C56 C57 C58 121.5(9) . . ?
C56 C57 H57 119.3 . . ?
C58 C57 H57 119.3 . . ?
O10 C58 C57 126.6(8) . . ?
O10 C58 C53 116.7(6) . . ?
C57 C58 C53 116.7(9) . . ?
O10 C59 H59A 109.5 . . ?
O10 C59 H59B 109.5 . . ?
H59A C59 H59B 109.5 . . ?
O10 C59 H59C 109.5 . . ?
H59A C59 H59C 109.5 . . ?
H59B C59 H59C 109.5 . . ?
C61 C60 O11 124.3(6) . . ?
C61 C60 C65 120.6(6) . . ?
O11 C60 C65 114.9(5) . . ?
C60 C61 C62 119.0(6) . . ?
C60 C61 H61 120.5 . . ?
C62 C61 H61 120.5 . . ?
C63 C62 C61 120.3(7) . . ?
C63 C62 H62 119.9 . . ?
C61 C62 H62 119.9 . . ?
C62 C63 C64 120.9(7) . . ?
C62 C63 H63 119.5 . . ?
C64 C63 H63 119.5 . . ?
C65 C64 C63 119.7(7) . . ?
C65 C64 H64 120.2 . . ?
C63 C64 H64 120.2 . . ?
O12 C65 C64 125.4(6) . . ?
O12 C65 C60 115.1(5) . . ?
C64 C65 C60 119.5(6) . . ?
O12 C66 H66A 109.5 . . ?
O12 C66 H66B 109.5 . . ?
H66A C66 H66B 109.5 . . ?
O12 C66 H66C 109.5 . . ?
H66A C66 H66C 109.5 . . ?
H66B C66 H66C 109.5 . . ?
N11 C67 C68 109.4(6) . . ?
N11 C67 H67A 109.8 . . ?
C68 C67 H67A 109.8 . . ?
N11 C67 H67B 109.8 . . ?
C68 C67 H67B 109.8 . . ?
H67A C67 H67B 108.2 . . ?
N12 C68 C67 111.1(7) . . ?
N12 C68 H68A 109.4 . . ?
C67 C68 H68A 109.4 . . ?
N12 C68 H68B 109.4 . . ?
C67 C68 H68B 109.4 . . ?
H68A C68 H68B 108.0 . . ?
N12 C70 C71 110.6(7) . . ?
N12 C70 H70A 109.5 . . ?
C71 C70 H70A 109.5 . . ?
N12 C70 H70B 109.5 . . ?
C71 C70 H70B 109.5 . . ?
H70A C70 H70B 108.1 . . ?
N11 C71 C70 108.6(7) . . ?
N11 C71 H71A 110.0 . . ?
C70 C71 H71A 110.0 . . ?
N11 C71 H71B 110.0 . . ?
C70 C71 H71B 110.0 . . ?
H71A C71 H71B 108.3 . . ?
N13 C72 N14 129.1(10) . . ?
N13 C72 N12 118.1(11) . . ?
N14 C72 N12 112.8(12) . . ?
C74 C73 N13 117.3(13) . . ?
C74 C73 H73 121.4 . . ?
N13 C73 H73 121.4 . . ?
C75 C74 C73 125.4(13) . . ?
C75 C74 H74 117.3 . . ?
C73 C74 H74 117.3 . . ?
C74 C75 N14 120.0(13) . . ?
C74 C75 H75 120.0 . . ?
N14 C75 H75 120.0 . . ?
C77 C76 C81 121.1(6) . . ?
C77 C76 O13 122.3(6) . . ?
C81 C76 O13 116.6(6) . . ?
C76 C77 C78 119.5(7) . . ?
C76 C77 H77 120.2 . . ?
C78 C77 H77 120.2 . . ?
C79 C78 C77 119.0(7) . . ?
C79 C78 H78 120.5 . . ?
C77 C78 H78 120.5 . . ?
C78 C79 C80 122.5(7) . . ?
C78 C79 H79 118.7 . . ?
C80 C79 H79 118.7 . . ?
C79 C80 C81 118.7(7) . . ?
C79 C80 H80 120.6 . . ?
C81 C80 H80 120.6 . . ?
O14 C81 C76 116.2(6) . . ?
O14 C81 C80 124.8(7) . . ?
C76 C81 C80 119.1(7) . . ?
O14 C82 H82A 109.5 . . ?
O14 C82 H82B 109.5 . . ?
H82A C82 H82B 109.5 . . ?
O14 C82 H82C 109.5 . . ?
H82A C82 H82C 109.5 . . ?
H82B C82 H82C 109.5 . . ?
C84 C83 O15 122.3(6) . . ?
C84 C83 C88 121.4(6) . . ?
O15 C83 C88 116.3(6) . . ?
C83 C84 C85 119.4(8) . . ?
C83 C84 H84 120.3 . . ?
C85 C84 H84 120.3 . . ?
C86 C85 C84 121.1(9) . . ?
C86 C85 H85 119.4 . . ?
C84 C85 H85 119.4 . . ?
C85 C86 C87 120.1(7) . . ?
C85 C86 H86 120.0 . . ?
C87 C86 H86 120.0 . . ?
C86 C87 C88 120.7(7) . . ?
C86 C87 H87 119.6 . . ?
C88 C87 H87 119.6 . . ?
O16 C88 C87 125.9(7) . . ?
O16 C88 C83 116.8(6) . . ?
C87 C88 C83 117.3(7) . . ?
O16 C89 H89A 109.5 . . ?
O16 C89 H89B 109.5 . . ?
H89A C89 H89B 109.5 . . ?
O16 C89 H89C 109.5 . . ?
H89A C89 H89C 109.5 . . ?
H89B C89 H89C 109.5 . . ?
N15 C90 C91 114.2(6) . . ?
N15 C90 H90A 108.7 . . ?
C91 C90 H90A 108.7 . . ?
N15 C90 H90B 108.7 . . ?
C91 C90 H90B 108.7 . . ?
H90A C90 H90B 107.6 . . ?
N16 C91 C90 110.4(7) . . ?
N16 C91 H91A 109.6 . . ?
C90 C91 H91A 109.6 . . ?
N16 C91 H91B 109.6 . . ?
C90 C91 H91B 109.6 . . ?
H91A C91 H91B 108.1 . . ?
N16 C93 C94 109.3(6) . . ?
N16 C93 H93A 109.8 . . ?
C94 C93 H93A 109.8 . . ?
N16 C93 H93B 109.8 . . ?
C94 C93 H93B 109.8 . . ?
H93A C93 H93B 108.3 . . ?
N15 C94 C93 113.3(7) . . ?
N15 C94 H94A 108.9 . . ?
C93 C94 H94A 108.9 . . ?
N15 C94 H94B 108.9 . . ?
C93 C94 H94B 108.9 . . ?
H94A C94 H94B 107.7 . . ?
N17 C95 N18 125.8(8) . . ?
N17 C95 N16 115.7(7) . . ?
N18 C95 N16 118.4(8) . . ?
N17 C96 C97 124.5(9) . . ?
N17 C96 H96 117.7 . . ?
C97 C96 H96 117.7 . . ?
C96 C97 C98 113.9(9) . . ?
C96 C97 H97 123.0 . . ?
C98 C97 H97 123.0 . . ?
N18 C98 C97 124.5(8) . . ?
N18 C98 H98 117.7 . . ?
C97 C98 H98 117.7 . . ?
N19 C108 C109 179.1(16) . . ?
C108 C109 H10G 109.5 . . ?
C108 C109 H10H 109.5 . . ?
H10G C109 H10H 109.5 . . ?
C108 C109 H10I 109.5 . . ?
H10G C109 H10I 109.5 . . ?
H10H C109 H10I 109.5 . . ?
N20 C110 C111 177.2(14) . . ?
C110 C111 H11B 109.5 . . ?
C110 C111 H11C 109.5 . . ?
H11B C111 H11C 109.5 . . ?
C110 C111 H11D 109.5 . . ?
H11B C111 H11D 109.5 . . ?
H11C C111 H11D 109.5 . . ?

loop_
_geom_bond_atom_site_label_1
_geom_bond_atom_site_label_2
_geom_bond_distance
_geom_bond_site_symmetry_2
_geom_bond_publ_flag
I1 Cu2 2.6178(9) . ?
I1 Cu1 2.7207(9) . ?
I2 Cu1 2.6558(9) . ?
I2 Cu2 2.7109(9) . ?
I3 Cu3 2.5885(9) . ?
I3 Cu4 2.6846(9) . ?
I4 Cu4 2.6710(9) . ?
I4 Cu3 2.7820(9) . ?
Cu1 N1 2.039(5) . ?
Cu1 P1 2.1729(16) . ?
Cu1 Cu2 2.7154(11) . ?
Cu2 N5 2.077(6) . ?
Cu2 P2 2.1595(16) . ?
Cu3 N11 2.066(5) . ?
Cu3 P3 2.1664(16) . ?
Cu3 Cu4 2.7612(11) . ?
Cu4 N15 2.050(5) . ?
Cu4 P4 2.1740(16) . ?
P1 O3 1.619(4) . ?
P1 O1 1.639(4) . ?
P1 N9 1.679(5) . ?
P2 O5 1.611(4) . ?
P2 O7 1.623(4) . ?
P2 N9 1.695(5) . ?
P3 O11 1.612(4) . ?
P3 O9 1.622(4) . ?
P3 N10 1.685(5) . ?
P4 O15 1.618(4) . ?
P4 O13 1.635(4) . ?
P4 N10 1.690(5) . ?
O1 C1 1.387(7) . ?
O2 C6 1.372(9) . ?
O2 C7 1.423(9) . ?
O3 C8 1.393(7) . ?
O4 C13 1.351(8) . ?
O4 C14 1.427(8) . ?
O5 C24 1.396(7) . ?
O6 C29 1.360(8) . ?
O6 C30 1.437(8) . ?
O7 C31 1.389(7) . ?
O8 C36 1.359(8) . ?
O8 C37 1.444(9) . ?
O9 C53 1.400(7) . ?
O10 C58 1.364(11) . ?
O10 C59 1.448(9) . ?
O11 C60 1.386(7) . ?
O12 C65 1.374(8) . ?
O12 C66 1.420(7) . ?
O13 C76 1.396(7) . ?
O14 C81 1.368(9) . ?
O14 C82 1.419(9) . ?
O15 C83 1.401(7) . ?
O16 C88 1.349(9) . ?
O16 C89 1.445(9) . ?
N1 C15 1.491(9) . ?
N1 C16 1.528(9) . ?
N1 H1 0.9300 . ?
N2 C20 1.390(10) . ?
N2 C19 1.453(10) . ?
N2 C17 1.468(10) . ?
N3 C21 1.339(10) . ?
N3 C20 1.365(10) . ?
N4 C20 1.332(10) . ?
N4 C23 1.348(10) . ?
N5 C42 1.486(9) . ?
N5 C38 1.491(10) . ?
N5 H5 0.9300 . ?
N6 C43 1.389(10) . ?
N6 C39 1.438(10) . ?
N6 C41 1.481(10) . ?
N7 C43 1.314(11) . ?
N7 C44 1.337(10) . ?
N8 C43 1.344(10) . ?
N8 C46 1.365(11) . ?
N9 C47 1.454(7) . ?
N10 C50 1.460(7) . ?
N11 C71 1.470(9) . ?
N11 C67 1.480(9) . ?
N11 H11 0.9300 . ?
N12 C72 1.378(12) . ?
N12 C70 1.453(13) . ?
N12 C68 1.463(12) . ?
N13 C72 1.311(16) . ?
N13 C73 1.390(15) . ?
N14 C75 1.332(13) . ?
N14 C72 1.377(15) . ?
N15 C90 1.493(9) . ?
N15 C94 1.495(9) . ?
N15 H15 0.9300 . ?
N16 C95 1.383(11) . ?
N16 C93 1.460(10) . ?
N16 C91 1.482(11) . ?
N17 C96 1.326(11) . ?
N17 C95 1.346(11) . ?
N18 C98 1.326(12) . ?
N18 C95 1.346(10) . ?
C1 C6 1.388(9) . ?
C1 C2 1.387(10) . ?
C2 C3 1.388(9) . ?
C2 H2 0.9500 . ?
C3 C4 1.379(11) . ?
C3 H3 0.9500 . ?
C4 C5 1.376(13) . ?
C4 H4 0.9500 . ?
C5 C6 1.392(11) . ?
C5 H5A 0.9500 . ?
C7 H7A 0.9800 . ?
C7 H7B 0.9800 . ?
C7 H7C 0.9800 . ?
C8 C9 1.377(9) . ?
C8 C13 1.405(9) . ?
C9 C10 1.390(9) . ?
C9 H9 0.9500 . ?
C10 C11 1.381(11) . ?
C10 H10 0.9500 . ?
C11 C12 1.390(12) . ?
C11 H11A 0.9500 . ?
C12 C13 1.379(10) . ?
C12 H12 0.9500 . ?
C14 H14A 0.9800 . ?
C14 H14B 0.9800 . ?
C14 H14C 0.9800 . ?
C15 C19 1.504(10) . ?
C15 H15A 0.9900 . ?
C15 H15B 0.9900 . ?
C16 C17 1.469(11) . ?
C16 H16A 0.9900 . ?
C16 H16B 0.9900 . ?
C17 H17A 0.9900 . ?
C17 H17B 0.9900 . ?
C19 H19A 0.9900 . ?
C19 H19B 0.9900 . ?
C21 C22 1.364(13) . ?
C21 H21 0.9500 . ?
C22 C23 1.358(11) . ?
C22 H22 0.9500 . ?
C23 H23 0.9500 . ?
C24 C25 1.374(9) . ?
C24 C29 1.393(9) . ?
C25 C26 1.378(9) . ?
C25 H25 0.9500 . ?
C26 C27 1.368(11) . ?
C26 H26 0.9500 . ?
C27 C28 1.376(11) . ?
C27 H27 0.9500 . ?
C28 C29 1.395(9) . ?
C28 H28 0.9500 . ?
C30 H30A 0.9800 . ?
C30 H30B 0.9800 . ?
C30 H30C 0.9800 . ?
C31 C32 1.396(9) . ?
C31 C36 1.393(9) . ?
C32 C33 1.389(9) . ?
C32 H32 0.9500 . ?
C33 C34 1.395(11) . ?
C33 H33 0.9500 . ?
C34 C35 1.367(11) . ?
C34 H34 0.9500 . ?
C35 C36 1.384(9) . ?
C35 H35 0.9500 . ?
C37 H37A 0.9800 . ?
C37 H37B 0.9800 . ?
C37 H37C 0.9800 . ?
C38 C39 1.514(10) . ?
C38 H38A 0.9900 . ?
C38 H38B 0.9900 . ?
C39 H39A 0.9900 . ?
C39 H39B 0.9900 . ?
C41 C42 1.497(11) . ?
C41 H41A 0.9900 . ?
C41 H41B 0.9900 . ?
C42 H42A 0.9900 . ?
C42 H42B 0.9900 . ?
C44 C45 1.374(12) . ?
C44 H44 0.9500 . ?
C45 C46 1.330(13) . ?
C45 H45 0.9500 . ?
C46 H46 0.9500 . ?
C47 C52 1.398(8) . ?
C47 C48 1.382(7) . ?
C48 C49 1.395(8) . ?
C48 H48 0.9500 . ?
C49 C50 1.384(8) . ?
C49 H49 0.9500 . ?
C50 C51 1.396(8) . ?
C51 C52 1.385(8) . ?
C51 H51 0.9500 . ?
C52 H52 0.9500 . ?
C53 C54 1.359(10) . ?
C53 C58 1.413(10) . ?
C54 C55 1.397(9) . ?
C54 H54 0.9500 . ?
C55 C56 1.373(14) . ?
C55 H55 0.9500 . ?
C56 C57 1.353(15) . ?
C56 H56 0.9500 . ?
C57 C58 1.402(11) . ?
C57 H57 0.9500 . ?
C59 H59A 0.9800 . ?
C59 H59B 0.9800 . ?
C59 H59C 0.9800 . ?
C60 C61 1.372(9) . ?
C60 C65 1.404(9) . ?
C61 C62 1.393(9) . ?
C61 H61 0.9500 . ?
C62 C63 1.367(10) . ?
C62 H62 0.9500 . ?
C63 C64 1.381(10) . ?
C63 H63 0.9500 . ?
C64 C65 1.372(9) . ?
C64 H64 0.9500 . ?
C66 H66A 0.9800 . ?
C66 H66B 0.9800 . ?
C66 H66C 0.9800 . ?
C67 C68 1.496(10) . ?
C67 H67A 0.9900 . ?
C67 H67B 0.9900 . ?
C68 H68A 0.9900 . ?
C68 H68B 0.9900 . ?
C70 C71 1.527(11) . ?
C70 H70A 0.9900 . ?
C70 H70B 0.9900 . ?
C71 H71A 0.9900 . ?
C71 H71B 0.9900 . ?
C73 C74 1.374(18) . ?
C73 H73 0.9500 . ?
C74 C75 1.284(17) . ?
C74 H74 0.9500 . ?
C75 H75 0.9500 . ?
C76 C77 1.383(10) . ?
C76 C81 1.390(9) . ?
C77 C78 1.394(10) . ?
C77 H77 0.9500 . ?
C78 C79 1.367(11) . ?
C78 H78 0.9500 . ?
C79 C80 1.380(12) . ?
C79 H79 0.9500 . ?
C80 C81 1.399(10) . ?
C80 H80 0.9500 . ?
C82 H82A 0.9800 . ?
C82 H82B 0.9800 . ?
C82 H82C 0.9800 . ?
C83 C84 1.366(10) . ?
C83 C88 1.401(9) . ?
C84 C85 1.383(10) . ?
C84 H84 0.9500 . ?
C85 C86 1.351(13) . ?
C85 H85 0.9500 . ?
C86 C87 1.379(13) . ?
C86 H86 0.9500 . ?
C87 C88 1.404(10) . ?
C87 H87 0.9500 . ?
C89 H89A 0.9800 . ?
C89 H89B 0.9800 . ?
C89 H89C 0.9800 . ?
C90 C91 1.492(10) . ?
C90 H90A 0.9900 . ?
C90 H90B 0.9900 . ?
C91 H91A 0.9900 . ?
C91 H91B 0.9900 . ?
C93 C94 1.494(10) . ?
C93 H93A 0.9900 . ?
C93 H93B 0.9900 . ?
C94 H94A 0.9900 . ?
C94 H94B 0.9900 . ?
C96 C97 1.385(13) . ?
C96 H96 0.9500 . ?
C97 C98 1.392(14) . ?
C97 H97 0.9500 . ?
C98 H98 0.9500 . ?
N19 C108 1.170(15) . ?
C108 C109 1.402(15) . ?
C109 H10G 0.9800 . ?
C109 H10H 0.9800 . ?
C109 H10I 0.9800 . ?
N20 C110 1.132(12) . ?
C110 C111 1.399(11) . ?
C111 H11B 0.9800 . ?
C111 H11C 0.9800 . ?
C111 H11D 0.9800 . ?

loop_
_geom_hbond_atom_site_label_D
_geom_hbond_atom_site_label_H
_geom_hbond_atom_site_label_A
_geom_hbond_distance_DH
_geom_hbond_distance_HA
_geom_hbond_distance_DA
_geom_hbond_angle_DHA
_geom_hbond_site_symmetry_A
N1 H1 I2 0.93 2.89 3.788(6) 163 2_655
N15 H15 I4 0.93 3.00 3.912(6) 169 2_545
